data_7126155
loop_
_publ_author_name
'Luo, Mengjia'
'Bu, Kejun'
'Zhang, Xian'
'Huang, Jian'
'Wang, Ruiqi'
'Huang, Fuqiang'

_publ_section_title
;
 Intrinsically low thermal conductivity in a p-type semiconductor
 SrOCuBiSe<sub>2</sub> with a [SrO]-intercalated CuBiSe<sub>2</sub>
 structure.
;
_journal_issue 31
_journal_name_full 'Chemical communications (Cambridge, England)'
_journal_page_first 4356
_journal_page_last 4359
_journal_paper_doi 10.1039/d0cc00035c
_journal_volume 56
_journal_year 2020
_chemical_formula_moiety 'Bi Cu O Se2, Sr'
_chemical_formula_sum 'Bi Cu O Se2 Sr'
_chemical_formula_weight 534.06
_chemical_name_systematic SrOCuBiSe2
_space_group_crystal_system monoclinic
_space_group_IT_number 11
_space_group_name_Hall '-P 2yb'
_space_group_name_H-M_alt 'P 1 21/m 1'
_audit_update_record
;
2018-11-08 deposited with the CCDC.	2020-03-05 downloaded from the CCDC.
;
_cell_angle_alpha 90
_cell_angle_beta 113.758(2)
_cell_angle_gamma 90
_cell_formula_units_Z 2
_cell_length_a 7.6529(5)
_cell_length_b 4.0559(3)
_cell_length_c 9.1405(6)
_cell_measurement_reflns_used 2957
_cell_measurement_temperature 273.(2)
_cell_measurement_theta_max 27.4271
_cell_measurement_theta_min 2.4342
_cell_volume 259.67(3)
_computing_cell_refinement 'SAINT V8.38A (Bruker AXS Inc., 2017)'
_computing_data_reduction 'SAINT V8.38A (Bruker AXS Inc., 2017)'
_computing_molecular_graphics 'shelXle (C.B. Huebschle, rev 786)'
_computing_structure_refinement 'SHELXL-2016/6 (Sheldrick, 2016)'
_computing_structure_solution 'SHELXT 2014/5 (Sheldrick, 2014)'
_diffrn_ambient_temperature 273.(2)
_diffrn_detector_area_resol_mean 10.4167
_diffrn_measured_fraction_theta_full 0.981
_diffrn_measured_fraction_theta_max 0.981
_diffrn_measurement_device_type 'CCD area detector'
_diffrn_measurement_method 'phi and omega scans'
_diffrn_radiation_type MoK\a
_diffrn_radiation_wavelength 0.71073
_diffrn_reflns_av_R_equivalents 0.0271
_diffrn_reflns_av_unetI/netI 0.0166
_diffrn_reflns_limit_h_max 9
_diffrn_reflns_limit_h_min -9
_diffrn_reflns_limit_k_max 4
_diffrn_reflns_limit_k_min -4
_diffrn_reflns_limit_l_max 10
_diffrn_reflns_limit_l_min -10
_diffrn_reflns_number 3234
_diffrn_reflns_theta_full 24.99
_diffrn_reflns_theta_max 24.99
_diffrn_reflns_theta_min 5.81
_exptl_absorpt_coefficient_mu 61.949
_exptl_absorpt_correction_T_max 0.711
_exptl_absorpt_correction_T_min 0.198
_exptl_absorpt_correction_type multi-scan
_exptl_absorpt_process_details
;
SADABS-2016/2 - Bruker AXS area detector scaling and absorption correction
;
_exptl_crystal_colour black
_exptl_crystal_density_diffrn 6.830
_exptl_crystal_density_method 'not measured'
_exptl_crystal_description plate
_exptl_crystal_F_000 452
_exptl_crystal_size_max 0.037
_exptl_crystal_size_mid 0.025
_exptl_crystal_size_min 0.010
_refine_diff_density_max 2.232
_refine_diff_density_min -2.161
_refine_ls_extinction_method none
_refine_ls_goodness_of_fit_ref 1.161
_refine_ls_hydrogen_treatment undef
_refine_ls_matrix_type full
_refine_ls_number_parameters 37
_refine_ls_number_reflns 516
_refine_ls_number_restraints 0
_refine_ls_restrained_S_all 1.161
_refine_ls_R_factor_all 0.0448
_refine_ls_R_factor_gt 0.0444
_refine_ls_shift/su_max 0.000
_refine_ls_shift/su_mean 0.000
_refine_ls_structure_factor_coef Fsqd
_refine_ls_weighting_details 'w=1/[\s^2^(Fo^2^)+(0.0884P)^2^] where P=(Fo^2^+2Fc^2^)/3'
_refine_ls_weighting_scheme calc
_refine_ls_wR_factor_gt 0.1086
_refine_ls_wR_factor_ref 0.1093
_reflns_number_gt 501
_reflns_number_total 516
_reflns_threshold_expression 'I > 2\s(I)'
_cod_data_source_file d0cc00035c2.cif
_cod_data_source_block SrOCuBiSe2
_cod_depositor_comments
;
The following automatic conversions were performed:

data item '_exptl_absorpt_correction_type' value 'Multi-Scan' was
changed to 'multi-scan' in accordance with the
/home/data/users/saulius/crontab/automatic-downloads/rss-feeds/RSC/lib/dictionaries/cif_core.dic
dictionary named 'cif_core.dic' version 2.4.2 last updated on
2011-04-26.

Automatic conversion script
Id: cif_fix_values 7556 2019-12-06 15:28:31Z antanas 

 Adding full bibliography for 7126155.cif.
;
_cod_database_code 7126155

loop_
_space_group_symop_operation_xyz
'x, y, z'
'-x, y+1/2, -z'
'-x, -y, -z'
'x, -y-1/2, z'

loop_
_atom_site_type_symbol
_atom_site_label
_atom_site_fract_x
_atom_site_fract_y
_atom_site_fract_z
_atom_site_U_iso_or_equiv
_atom_site_adp_type
_atom_site_calc_flag
_atom_site_refinement_flags_adp
_atom_site_refinement_flags_occupancy
_atom_site_refinement_flags_posn
_atom_site_occupancy
_atom_site_disorder_assembly
_atom_site_disorder_group
Bi Bi01 0.60919(7) 1.25 0.70314(5) 0.0397(4) Uani d T P S 1 . .
Sr Sr2 0.85222(19) 0.75 1.09067(17) 0.0386(4) Uani d T P S 1 . .
Se Se03 0.1330(2) 0.25 0.37230(18) 0.0396(4) Uani d T P S 1 . .
Se Se04 0.4188(2) 0.75 0.79739(16) 0.0398(4) Uani d T P S 1 . .
Cu Cu05 0.1380(3) 0.75 0.5372(2) 0.0501(6) Uani d T P S 1 . .
O O006 0.8306(14) 1.25 0.9285(11) 0.0393(19) Uani d T P S 1 . .

loop_
_atom_site_aniso_label
_atom_site_aniso_U_11
_atom_site_aniso_U_22
_atom_site_aniso_U_33
_atom_site_aniso_U_12
_atom_site_aniso_U_13
_atom_site_aniso_U_23
Bi01 0.0388(5) 0.0404(5) 0.0381(5) 0 0.0137(3) 0
Sr2 0.0380(8) 0.0381(7) 0.0407(8) 0 0.0169(6) 0
Se03 0.0404(8) 0.0385(7) 0.0419(9) 0 0.0187(7) 0
Se04 0.0375(7) 0.0395(8) 0.0436(9) 0 0.0176(6) 0
Cu05 0.0502(11) 0.0521(10) 0.0496(11) 0 0.0219(9) 0
O006 0.044(5) 0.042(4) 0.035(4) 0 0.019(4) 0

loop_
_atom_type_symbol
_atom_type_description
_atom_type_scat_dispersion_real
_atom_type_scat_dispersion_imag
_atom_type_scat_source
Bi Bi -4.1077 10.2566 'International Tables Vol C Tables 4.2.6.8 and 6.1.1.4'
Cu Cu 0.3201 1.2651 'International Tables Vol C Tables 4.2.6.8 and 6.1.1.4'
O O 0.0106 0.0060 'International Tables Vol C Tables 4.2.6.8 and 6.1.1.4'
Se Se -0.0929 2.2259 'International Tables Vol C Tables 4.2.6.8 and 6.1.1.4'
Sr Sr -1.5307 3.2498 'International Tables Vol C Tables 4.2.6.8 and 6.1.1.4'

loop_
_geom_angle_atom_site_label_1
_geom_angle_atom_site_label_2
_geom_angle_atom_site_label_3
_geom_angle_site_symmetry_1
_geom_angle_site_symmetry_3
_geom_angle
_geom_angle_publ_flag
O006 Bi01 Se04 . . 90.71(18) ?
O006 Bi01 Se04 . 1_565 90.71(18) ?
Se04 Bi01 Se04 . 1_565 91.70(5) ?
O006 Bi01 Se03 . 3_676 83.24(19) ?
Se04 Bi01 Se03 . 3_676 172.43(4) ?
Se04 Bi01 Se03 1_565 3_676 92.92(3) ?
O006 Bi01 Se03 . 3_666 83.24(19) ?
Se04 Bi01 Se03 . 3_666 92.92(3) ?
Se04 Bi01 Se03 1_565 3_666 172.43(4) ?
Se03 Bi01 Se03 3_676 3_666 81.89(4) ?
O006 Bi01 Sr2 . 3_777 38.2(3) ?
Se04 Bi01 Sr2 . 3_777 116.14(4) ?
Se04 Bi01 Sr2 1_565 3_777 116.14(4) ?
Se03 Bi01 Sr2 3_676 3_777 56.36(3) ?
Se03 Bi01 Sr2 3_666 3_777 56.36(3) ?
O006 Bi01 Sr2 . . 35.65(11) ?
Se04 Bi01 Sr2 . . 57.23(3) ?
Se04 Bi01 Sr2 1_565 . 102.41(3) ?
Se03 Bi01 Sr2 3_676 . 115.81(3) ?
Se03 Bi01 Sr2 3_666 . 75.21(3) ?
Sr2 Bi01 Sr2 3_777 . 61.01(3) ?
O006 Bi01 Sr2 . 1_565 35.65(11) ?
Se04 Bi01 Sr2 . 1_565 102.41(3) ?
Se04 Bi01 Sr2 1_565 1_565 57.23(3) ?
Se03 Bi01 Sr2 3_676 1_565 75.21(3) ?
Se03 Bi01 Sr2 3_666 1_565 115.81(3) ?
Sr2 Bi01 Sr2 3_777 1_565 61.02(3) ?
Sr2 Bi01 Sr2 . 1_565 63.60(2) ?
O006 Sr2 O006 . 1_545 109.9(3) ?
O006 Sr2 O006 . 3_777 77.9(3) ?
O006 Sr2 O006 1_545 3_777 77.9(3) ?
O006 Sr2 Se03 . 1_666 80.17(19) ?
O006 Sr2 Se03 1_545 1_666 146.6(2) ?
O006 Sr2 Se03 3_777 1_666 73.13(17) ?
O006 Sr2 Se03 . 1_656 146.6(2) ?
O006 Sr2 Se03 1_545 1_656 80.17(19) ?
O006 Sr2 Se03 3_777 1_656 73.13(17) ?
Se03 Sr2 Se03 1_666 1_656 75.80(4) ?
O006 Sr2 Se04 . . 73.3(2) ?
O006 Sr2 Se04 1_545 . 73.3(2) ?
O006 Sr2 Se04 3_777 . 128.7(2) ?
Se03 Sr2 Se04 1_666 . 138.96(3) ?
Se03 Sr2 Se04 1_656 . 138.96(3) ?
O006 Sr2 Se04 . 3_667 141.2(2) ?
O006 Sr2 Se04 1_545 3_667 77.67(19) ?
O006 Sr2 Se04 3_777 3_667 139.50(8) ?
Se03 Sr2 Se04 1_666 3_667 115.04(5) ?
Se03 Sr2 Se04 1_656 3_667 71.21(3) ?
Se04 Sr2 Se04 . 3_667 72.89(4) ?
O006 Sr2 Se04 . 3_677 77.67(19) ?
O006 Sr2 Se04 1_545 3_677 141.2(2) ?
O006 Sr2 Se04 3_777 3_677 139.50(8) ?
Se03 Sr2 Se04 1_666 3_677 71.21(3) ?
Se03 Sr2 Se04 1_656 3_677 115.04(5) ?
Se04 Sr2 Se04 . 3_677 72.89(4) ?
Se04 Sr2 Se04 3_667 3_677 74.70(5) ?
O006 Sr2 Cu05 . 1_656 121.11(19) ?
O006 Sr2 Cu05 1_545 1_656 121.11(19) ?
O006 Sr2 Cu05 3_777 1_656 85.4(2) ?
Se03 Sr2 Cu05 1_666 1_656 41.00(3) ?
Se03 Sr2 Cu05 1_656 1_656 41.00(3) ?
Se04 Sr2 Cu05 . 1_656 145.91(5) ?
Se04 Sr2 Cu05 3_667 1_656 80.20(4) ?
Se04 Sr2 Cu05 3_677 1_656 80.20(4) ?
O006 Sr2 Bi01 . 3_777 95.4(2) ?
O006 Sr2 Bi01 1_545 3_777 95.4(2) ?
O006 Sr2 Bi01 3_777 3_777 30.8(2) ?
Se03 Sr2 Bi01 1_666 3_777 51.29(3) ?
Se03 Sr2 Bi01 1_656 3_777 51.29(3) ?
Se04 Sr2 Bi01 . 3_777 159.51(4) ?
Se04 Sr2 Bi01 3_667 3_777 122.28(4) ?
Se04 Sr2 Bi01 3_677 3_777 122.28(4) ?
Cu05 Sr2 Bi01 1_656 3_777 54.57(4) ?
O006 Sr2 Bi01 . 1_545 89.41(18) ?
O006 Sr2 Bi01 1_545 1_545 29.2(2) ?
O006 Sr2 Bi01 3_777 1_545 93.33(18) ?
Se03 Sr2 Bi01 1_666 1_545 164.31(5) ?
Se03 Sr2 Bi01 1_656 1_545 108.38(2) ?
Se04 Sr2 Bi01 . 1_545 45.71(2) ?
Se04 Sr2 Bi01 3_667 1_545 80.37(3) ?
Se04 Sr2 Bi01 3_677 1_545 118.17(5) ?
Cu05 Sr2 Bi01 1_656 1_545 148.194(11) ?
Bi01 Sr2 Bi01 3_777 1_545 118.99(3) ?
O006 Sr2 Bi01 . . 29.2(2) ?
O006 Sr2 Bi01 1_545 . 89.41(18) ?
O006 Sr2 Bi01 3_777 . 93.33(18) ?
Se03 Sr2 Bi01 1_666 . 108.38(2) ?
Se03 Sr2 Bi01 1_656 . 164.31(5) ?
Se04 Sr2 Bi01 . . 45.71(2) ?
Se04 Sr2 Bi01 3_667 . 118.17(5) ?
Se04 Sr2 Bi01 3_677 . 80.37(3) ?
Cu05 Sr2 Bi01 1_656 . 148.194(11) ?
Bi01 Sr2 Bi01 3_777 . 118.99(3) ?
Bi01 Sr2 Bi01 1_545 . 63.60(2) ?
Cu05 Se03 Cu05 1_545 . 107.31(8) ?
Cu05 Se03 Cu05 1_545 3_566 67.67(6) ?
Cu05 Se03 Cu05 . 3_566 67.67(6) ?
Cu05 Se03 Bi01 1_545 3_676 143.50(7) ?
Cu05 Se03 Bi01 . 3_676 75.42(4) ?
Cu05 Se03 Bi01 3_566 3_676 139.026(19) ?
Cu05 Se03 Bi01 1_545 3_666 75.42(4) ?
Cu05 Se03 Bi01 . 3_666 143.50(7) ?
Cu05 Se03 Bi01 3_566 3_666 139.026(19) ?
Bi01 Se03 Bi01 3_676 3_666 81.88(4) ?
Cu05 Se03 Sr2 1_545 1_444 79.64(5) ?
Cu05 Se03 Sr2 . 1_444 144.07(7) ?
Cu05 Se03 Sr2 3_566 1_444 83.85(5) ?
Bi01 Se03 Sr2 3_676 1_444 120.12(5) ?
Bi01 Se03 Sr2 3_666 1_444 72.35(3) ?
Cu05 Se03 Sr2 1_545 1_454 144.07(7) ?
Cu05 Se03 Sr2 . 1_454 79.64(5) ?
Cu05 Se03 Sr2 3_566 1_454 83.85(5) ?
Bi01 Se03 Sr2 3_676 1_454 72.35(3) ?
Bi01 Se03 Sr2 3_666 1_454 120.12(5) ?
Sr2 Se03 Sr2 1_444 1_454 75.80(4) ?
Cu05 Se04 Bi01 . 1_545 93.53(5) ?
Cu05 Se04 Bi01 . . 93.53(5) ?
Bi01 Se04 Bi01 1_545 . 91.70(5) ?
Cu05 Se04 Sr2 . . 166.33(7) ?
Bi01 Se04 Sr2 1_545 . 77.07(4) ?
Bi01 Se04 Sr2 . . 77.07(4) ?
Cu05 Se04 Sr2 . 3_667 83.61(5) ?
Bi01 Se04 Sr2 1_545 3_667 96.755(16) ?
Bi01 Se04 Sr2 . 3_667 171.22(5) ?
Sr2 Se04 Sr2 . 3_667 107.11(4) ?
Cu05 Se04 Sr2 . 3_677 83.61(5) ?
Bi01 Se04 Sr2 1_545 3_677 171.22(5) ?
Bi01 Se04 Sr2 . 3_677 96.756(16) ?
Sr2 Se04 Sr2 . 3_677 107.11(4) ?
Sr2 Se04 Sr2 3_667 3_677 74.70(5) ?
Se04 Cu05 Se03 . . 111.85(6) ?
Se04 Cu05 Se03 . 1_565 111.85(6) ?
Se03 Cu05 Se03 . 1_565 107.31(8) ?
Se04 Cu05 Se03 . 3_566 101.23(8) ?
Se03 Cu05 Se03 . 3_566 112.33(6) ?
Se03 Cu05 Se03 1_565 3_566 112.33(6) ?
Se04 Cu05 Cu05 . 3_566 120.59(8) ?
Se03 Cu05 Cu05 . 3_566 56.26(5) ?
Se03 Cu05 Cu05 1_565 3_566 127.47(11) ?
Se03 Cu05 Cu05 3_566 3_566 56.07(6) ?
Se04 Cu05 Cu05 . 3_576 120.59(8) ?
Se03 Cu05 Cu05 . 3_576 127.47(11) ?
Se03 Cu05 Cu05 1_565 3_576 56.26(5) ?
Se03 Cu05 Cu05 3_566 3_576 56.07(6) ?
Cu05 Cu05 Cu05 3_566 3_576 92.51(11) ?
Se04 Cu05 Sr2 . 1_454 159.58(8) ?
Se03 Cu05 Sr2 . 1_454 59.35(5) ?
Se03 Cu05 Sr2 1_565 1_454 59.35(5) ?
Se03 Cu05 Sr2 3_566 1_454 99.19(7) ?
Cu05 Cu05 Sr2 3_566 1_454 71.72(7) ?
Cu05 Cu05 Sr2 3_576 1_454 71.72(7) ?
Bi01 O006 Sr2 . . 115.1(3) ?
Bi01 O006 Sr2 . 1_565 115.1(3) ?
Sr2 O006 Sr2 . 1_565 109.9(3) ?
Bi01 O006 Sr2 . 3_777 111.0(4) ?
Sr2 O006 Sr2 . 3_777 102.1(3) ?
Sr2 O006 Sr2 1_565 3_777 102.1(3) ?

loop_
_geom_bond_atom_site_label_1
_geom_bond_atom_site_label_2
_geom_bond_site_symmetry_2
_geom_bond_distance
_geom_bond_publ_flag
Bi01 O006 . 2.075(10) ?
Bi01 Se04 . 2.8264(12) ?
Bi01 Se04 1_565 2.8264(12) ?
Bi01 Se03 3_676 3.0947(12) ?
Bi01 Se03 3_666 3.0947(12) ?
Bi01 Sr2 3_777 3.7791(15) ?
Bi01 Sr2 . 3.8485(12) ?
Bi01 Sr2 1_565 3.8485(12) ?
Sr2 O006 . 2.478(5) ?
Sr2 O006 1_545 2.478(5) ?
Sr2 O006 3_777 2.503(10) ?
Sr2 Se03 1_666 3.3014(16) ?
Sr2 Se03 1_656 3.3014(16) ?
Sr2 Se04 . 3.320(2) ?
Sr2 Se04 3_667 3.3425(19) ?
Sr2 Se04 3_677 3.3425(19) ?
Sr2 Cu05 1_656 3.775(2) ?
Se03 Cu05 1_545 2.5178(13) ?
Se03 Cu05 . 2.5178(13) ?
Se03 Cu05 3_566 2.523(2) ?
Se04 Cu05 . 2.481(2) ?
Cu05 Cu05 3_566 2.807(3) ?
Cu05 Cu05 3_576 2.807(3) ?
